data_1562838
loop_
_publ_author_name
'Bhide, Malavika'
'Mears, Kristian Luke'
'Carmalt, Claire J.'
'Knapp, Caroline E.'

_publ_section_title
;
 Synthesis, solution dynamics and chemical vapour deposition of
 heteroleptic zinc complexes via ethyl and amide zinc thioureides
;
_journal_name_full 'Chemical Science'
_journal_paper_doi 10.1039/D1SC01846A
_journal_year 2021
_chemical_formula_moiety 'C11 H24 N3 O S Zn, C3.5'
_chemical_formula_sum 'C14.5 H24 N3 O S Zn'
_chemical_formula_weight 353.80
_chemical_name_systematic xstr1300
_space_group_crystal_system monoclinic
_space_group_IT_number 14
_space_group_name_Hall '-P 2ybc'
_space_group_name_H-M_alt 'P 1 21/c 1'
_atom_sites_solution_hydrogens mixed
_atom_sites_solution_primary dual
_audit_creation_date 2021-02-16
_audit_creation_method
;
Olex2 1.3
(compiled 2019.09.11 svn.r3662 for OlexSys, GUI svn.r5938)
;
_audit_update_record
;
2021-03-19 deposited with the CCDC.	2021-05-24 downloaded from the CCDC.
;
_cell_angle_alpha 90
_cell_angle_beta 95.9940(10)
_cell_angle_gamma 90
_cell_formula_units_Z 4
_cell_length_a 11.86410(10)
_cell_length_b 8.38880(10)
_cell_length_c 18.4350(2)
_cell_measurement_reflns_used 21804
_cell_measurement_temperature 149.94(10)
_cell_measurement_theta_max 72.4010
_cell_measurement_theta_min 4.7730
_cell_volume 1824.72(3)
_computing_cell_refinement 'CrysAlisPro 1.171.40.53 (Rigaku OD, 2019)'
_computing_data_collection 'CrysAlisPro 1.171.40.53 (Rigaku OD, 2019)'
_computing_data_reduction 'CrysAlisPro 1.171.40.53 (Rigaku OD, 2019)'
_computing_molecular_graphics 'Olex2 1.3 (Dolomanov et al., 2009)'
_computing_publication_material 'Olex2 1.3 (Dolomanov et al., 2009)'
_computing_structure_refinement 'ShelXL 2014/7 (Sheldrick, 2015)'
_computing_structure_solution 'ShelXT n/a (Sheldrick, 2015)'
_diffrn_ambient_environment N~2~
_diffrn_ambient_temperature 149.94(10)
_diffrn_detector 'CCD plate'
_diffrn_detector_area_resol_mean 5.2031
_diffrn_detector_type Atlas
_diffrn_measured_fraction_theta_full 0.999
_diffrn_measured_fraction_theta_max 0.993
_diffrn_measurement_details
;
List of Runs (angles in degrees, time in seconds):

  # Type    Start    End  Width  t~exp~   \w     \q     \k     \f   Frames
#--------------------------------------------------------------------------
  1  \w    -74.00  30.00   1.00    1.76    --  -43.29  77.00 -60.00  104
  2  \w   -104.00 -26.00   1.00    1.76    --  -43.29 -38.00  30.00   78
  3  \w    -90.00 -17.00   1.00    1.76    --  -43.29 -57.00 -30.00   73
  4  \w   -113.00 -17.00   1.00    1.76    --  -43.29 -57.00-120.00   96
  5  \w    -68.00 -19.00   1.00    1.76    --  -43.29 -57.00  90.00   49
  6  \w    -66.00  29.00   1.00    1.76    --  -43.29  38.00-150.00   95
  7  \w    -93.00 -21.00   1.00    1.76    --  -43.29 -57.00 150.00   72
  8  \w    -86.00  -7.00   1.00    1.76    --  -43.29 125.00   0.00   79
  9  \w     12.00  39.00   1.00    1.76    --   43.29  78.00 172.94   27
 10  \w     12.00  39.00   1.00    1.76    --   43.29  76.00 101.28   27
 11  \w     11.00  42.00   1.00    1.76    --   43.29  79.00-112.91   31
 12  \w     11.00  42.00   1.00    1.76    --   43.29  79.00 -15.28   31
 13  \w     12.00  37.00   1.00    1.76    --   43.29  77.00  63.35   25
 14  \w     74.00 100.00   1.00    7.04    --  103.94  73.00  64.14   26
 15  \w    108.00 146.00   1.00    7.04    --  103.94  61.00   8.39   38
 16  \w     76.00 105.00   1.00    7.04    --  103.94  65.00 178.93   29
 17  \w     76.00 102.00   1.00    7.04    --  103.94  61.00   8.39   26
 18  \w     76.00 103.00   1.00    7.04    --  103.94  61.00-120.00   27
 19  \w     78.00 110.00   1.00    7.04    --  103.94  60.00 105.04   32
 20  \w     76.00 102.00   1.00    7.04    --  103.94  64.00-101.41   26
 21  \w     33.00 112.00   1.00    7.04    --  103.94-125.00  90.00   79
 22  \w     34.00  62.00   1.00    7.04    --  103.94 -45.00  30.00   28
 23  \w     74.00 176.00   1.00    7.04    --  103.94  72.00  34.37  102
 24  \w     28.00 108.00   1.00    7.04    --  103.94-109.00-167.87   80
 25  \w     74.00 176.00   1.00    7.04    --  103.94  72.00 -35.60  102
 26  \w     23.00 106.00   1.00    7.04    --  103.94 -94.00-120.00   83
 27  \w     79.00 107.00   1.00    7.04    --  103.94  52.00 146.50   28
 28  \w     38.00 106.00   1.00    7.04    --  103.94-125.00 150.00   68
 29  \w    113.00 174.00   1.00    7.04    --  103.94  70.00 155.96   61
 30  \w     76.00 140.00   1.00    7.04    --  103.94  66.00 -50.18   64
 31  \w     77.00 103.00   1.00    7.04    --  103.94  58.00-103.87   26
 32  \w     76.00 104.00   1.00    7.04    --  103.94  62.00 -72.25   28
 33  \w     76.00 139.00   1.00    7.04    --  103.94  61.00  30.00   63
 34  \w     76.00 148.00   1.00    7.04    --  103.94  61.00-150.00   72
 35  \w     77.00 135.00   1.00    7.04    --  103.94  61.00 -60.00   58
 36  \w     76.00 109.00   1.00    7.04    --  103.94  61.00  90.00   33
 37  \w     76.00 102.00   1.00    7.04    --  103.94  61.00   0.00   26
 38  \w     81.00 176.00   1.00    7.04    --  103.94  42.00-107.67   95
 39  \w     76.00 102.00   1.00    7.04    --  103.94  61.00  60.00   26
 40  \w     76.00 120.00   1.00    7.04    --  103.94  61.00 150.00   44
 41  \w    105.00 173.00   1.00    7.04    --  103.94  61.00 120.00   68
 42  \w     76.00 103.00   1.00    7.04    --  103.94  61.00 -90.00   27
 43  \w     76.00 104.00   1.00    7.04    --  103.94  61.00 120.00   28
 44  \w     88.00 115.00   1.00    7.04    --  103.94 -45.00  30.00   27
 45  \w    114.00 174.00   1.00    7.04    --  103.94  73.00  64.14   60
 46  \w     37.00 107.00   1.00    7.04    --  103.94 -94.00 -30.00   70
 47  \w     78.00 104.00   1.00    7.04    --  103.94  53.00-149.59   26
 48  \w     74.00 100.00   1.00    7.04    --  103.94  70.00 155.96   26
;
_diffrn_measurement_device 'four-circle diffractometer'
_diffrn_measurement_device_type 'SuperNova, Dual, Cu at home/near, Atlas'
_diffrn_measurement_method '\w scans'
_diffrn_orient_matrix_type 'CrysAlisPro convention (1999,Acta A55,543-557)'
_diffrn_orient_matrix_UB_11 0.0698385000
_diffrn_orient_matrix_UB_12 -0.1504385000
_diffrn_orient_matrix_UB_13 0.0219217000
_diffrn_orient_matrix_UB_21 -0.0576133000
_diffrn_orient_matrix_UB_22 -0.0115626000
_diffrn_orient_matrix_UB_23 0.0709818000
_diffrn_orient_matrix_UB_31 -0.0940050000
_diffrn_orient_matrix_UB_32 -0.1046699000
_diffrn_orient_matrix_UB_33 -0.0393322000
_diffrn_radiation_monochromator mirror
_diffrn_radiation_probe x-ray
_diffrn_radiation_type 'Cu K\a'
_diffrn_radiation_wavelength 1.54184
_diffrn_reflns_av_R_equivalents 0.0275
_diffrn_reflns_av_unetI/netI 0.0117
_diffrn_reflns_Laue_measured_fraction_full 0.999
_diffrn_reflns_Laue_measured_fraction_max 0.993
_diffrn_reflns_limit_h_max 14
_diffrn_reflns_limit_h_min -14
_diffrn_reflns_limit_k_max 10
_diffrn_reflns_limit_k_min -10
_diffrn_reflns_limit_l_max 22
_diffrn_reflns_limit_l_min -22
_diffrn_reflns_number 28487
_diffrn_reflns_point_group_measured_fraction_full 0.999
_diffrn_reflns_point_group_measured_fraction_max 0.993
_diffrn_reflns_theta_full 67.684
_diffrn_reflns_theta_max 72.658
_diffrn_reflns_theta_min 4.824
_diffrn_source 'micro-focus sealed X-ray tube'
_diffrn_source_type 'SuperNova (Cu) X-ray Source'
_exptl_absorpt_coefficient_mu 2.938
_exptl_absorpt_correction_T_max 1.00000
_exptl_absorpt_correction_T_min 0.87041
_exptl_absorpt_correction_type multi-scan
_exptl_absorpt_process_details
;
CrysAlisPro 1.171.40.53 (Rigaku Oxford Diffraction, 2019)
Empirical absorption correction using spherical harmonics,
 implemented in SCALE3 ABSPACK scaling algorithm.
;
_exptl_crystal_colour 'clear light colourless'
_exptl_crystal_colour_lustre clear
_exptl_crystal_colour_modifier light
_exptl_crystal_colour_primary colourless
_exptl_crystal_density_diffrn 1.288
_exptl_crystal_description block
_exptl_crystal_F_000 744
_exptl_crystal_preparation '[L1ZnEt] + HL4*'
_exptl_crystal_recrystallization_method 'Crystallised from a toluene solution'
_exptl_crystal_size_max 0.2
_exptl_crystal_size_mid 0.1
_exptl_crystal_size_min 0.1
_refine_diff_density_max 0.478
_refine_diff_density_min -0.415
_refine_diff_density_rms 0.062
_refine_ls_extinction_method none
_refine_ls_goodness_of_fit_ref 1.047
_refine_ls_hydrogen_treatment mixed
_refine_ls_matrix_type full
_refine_ls_number_parameters 231
_refine_ls_number_reflns 3604
_refine_ls_number_restraints 0
_refine_ls_restrained_S_all 1.047
_refine_ls_R_factor_all 0.0330
_refine_ls_R_factor_gt 0.0321
_refine_ls_shift/su_max 0.002
_refine_ls_shift/su_mean 0.000
_refine_ls_structure_factor_coef Fsqd
_refine_ls_weighting_details 'w=1/[\s^2^(Fo^2^)+(0.0525P)^2^+1.3857P] where P=(Fo^2^+2Fc^2^)/3'
_refine_ls_weighting_scheme calc
_refine_ls_wR_factor_gt 0.0883
_refine_ls_wR_factor_ref 0.0892
_reflns_Friedel_coverage 0.000
_reflns_number_gt 3472
_reflns_number_total 3604
_reflns_threshold_expression 'I > 2\s(I)'
_cod_data_source_file d1sc01846a2.cif
_cod_data_source_block xstr1300
_cod_original_formula_sum 'C14.50 H24 N3 O S Zn'
_cod_database_code 1562838
_shelx_shelxl_version_number 2014/7
_chemical_oxdiff_formula 'C56 H100 N12 O8 S4 Zn4 '
_chemical_oxdiff_usercomment 'CEK MAB'
_shelx_space_group_comment
;
The symmetry employed for this shelxl refinement is uniquely defined
by the following loop, which should always be used as a source of
symmetry information in preference to the above space-group names.
They are only intended as comments.
;
_shelx_estimated_absorpt_t_max 0.758
_shelx_estimated_absorpt_t_min 0.591
_reflns_odcompleteness_completeness 99.88
_reflns_odcompleteness_iscentric 1
_reflns_odcompleteness_theta 66.49
_olex2_refinement_description
;
1. Fixed Uiso
 At 1.2 times of:
  All C(H) groups, All C(H,H) groups, All C(H,H,H,H) groups
 At 1.5 times of:
  All C(H,H,H) groups
2. Others
 Sof(C2)=Sof(H2a)=Sof(H2b)=Sof(H1b)=1-FVAR(1)
 Sof(C2a)=Sof(H2aa)=Sof(H2ab)=Sof(H1a)=FVAR(1)
 Sof(C3)=Sof(H3a)=Sof(H3b)=1-FVAR(2)
 Sof(C3a)=Sof(H3aa)=Sof(H3ab)=FVAR(2)
 Fixed Sof: C16(0.5) C12(0.5) C14(0.5)
3.a Ternary CH refined with riding coordinates:
 C9(H9)
3.b Secondary CH2 refined with riding coordinates:
 C3a(H3aa,H3ab), C2a(H2aa,H2ab), C2(H2a,H2b), C3(H3a,H3b)
3.c Idealised Me refined as rotating group:
 C8(H8a,H8b,H8c), C7(H7a,H7b,H7c), C11(H11a,H11b,H11c), C5(H5a,H5b,H5c),
 C4(H4a,H4b,H4c), C10(H10a,H10b,H10c)
;
_olex2_date_sample_data_collection 2021-02-01
_olex2_exptl_crystal_mounting_method 'Nylon loop'
_olex2_submission_original_sample_id xstr1300
_olex2_submission_special_instructions 'No special instructions were received'
_oxdiff_exptl_absorpt_empirical_details
;
Empirical correction (ABSPACK) includes:
- Absorption correction using spherical harmonics
- Frame scaling
- Detector area scaling
;
_oxdiff_exptl_absorpt_empirical_full_max 1.510
_oxdiff_exptl_absorpt_empirical_full_min 0.778

loop_
_space_group_symop_operation_xyz
'x, y, z'
'-x, y+1/2, -z+1/2'
'-x, -y, -z'
'x, -y-1/2, z-1/2'

loop_
_atom_site_label
_atom_site_type_symbol
_atom_site_fract_x
_atom_site_fract_y
_atom_site_fract_z
_atom_site_U_iso_or_equiv
_atom_site_adp_type
_atom_site_occupancy
_atom_site_site_symmetry_order
_atom_site_calc_flag
_atom_site_refinement_flags_posn
_atom_site_refinement_flags_adp
_atom_site_refinement_flags_occupancy
_atom_site_disorder_assembly
_atom_site_disorder_group
Zn1 Zn 0.59646(2) 0.52509(3) 0.55425(2) 0.02353(10) Uani 1 1 d . . . . .
S1 S 0.63803(4) 0.73119(5) 0.63055(2) 0.02833(12) Uani 1 1 d . . . . .
O1 O 0.45446(11) 0.40024(15) 0.54568(7) 0.0269(3) Uani 1 1 d . . . . .
N3 N 0.77502(13) 0.68212(19) 0.75654(9) 0.0289(3) Uani 1 1 d . . . . .
N2 N 0.63869(14) 0.48885(18) 0.72785(9) 0.0271(3) Uani 1 1 d . . . . .
N1 N 0.71019(16) 0.3404(2) 0.54289(10) 0.0398(4) Uani 1 1 d . . . . .
C6 C 0.69179(15) 0.6336(2) 0.71297(9) 0.0236(3) Uani 1 1 d . . . . .
C8 C 0.51510(17) 0.4931(2) 0.72763(11) 0.0310(4) Uani 1 1 d . . . . .
H8A H 0.4955 0.5564 0.7678 0.047 Uiso 1 1 calc R U . . .
H8B H 0.4870 0.3866 0.7322 0.047 Uiso 1 1 calc R U . . .
H8C H 0.4818 0.5389 0.6827 0.047 Uiso 1 1 calc R U . . .
C1 C 0.4500(2) 0.2396(2) 0.56938(12) 0.0368(5) Uani 1 1 d . . . . .
C9 C 0.83763(16) 0.8253(2) 0.74000(12) 0.0344(4) Uani 1 1 d . . . . .
H9 H 0.8216 0.8491 0.6879 0.041 Uiso 1 1 calc R U . . .
C7 C 0.6914(2) 0.4044(3) 0.79219(12) 0.0397(5) Uani 1 1 d . . . . .
H7A H 0.7712 0.3928 0.7885 0.060 Uiso 1 1 calc R U . . .
H7B H 0.6575 0.3010 0.7949 0.060 Uiso 1 1 calc R U . . .
H7C H 0.6803 0.4642 0.8353 0.060 Uiso 1 1 calc R U . . .
C11 C 0.96246(19) 0.7957(3) 0.75667(18) 0.0571(7) Uani 1 1 d . . . . .
H11A H 0.9784 0.7640 0.8067 0.086 Uiso 1 1 calc R U . . .
H11B H 1.0034 0.8916 0.7484 0.086 Uiso 1 1 calc R U . . .
H11C H 0.9855 0.7127 0.7255 0.086 Uiso 1 1 calc R U . . .
C5 C 0.8115(2) 0.3547(5) 0.59417(15) 0.0705(10) Uani 1 1 d . . . . .
H5A H 0.8481 0.4546 0.5867 0.106 Uiso 1 1 calc R U . . .
H5B H 0.8624 0.2688 0.5866 0.106 Uiso 1 1 calc R U . . .
H5C H 0.7909 0.3502 0.6431 0.106 Uiso 1 1 calc R U . . .
C4 C 0.7475(3) 0.3455(5) 0.46904(15) 0.0810(12) Uani 1 1 d . . . . .
H4A H 0.6830 0.3334 0.4334 0.122 Uiso 1 1 calc R U . . .
H4B H 0.8002 0.2605 0.4638 0.122 Uiso 1 1 calc R U . . .
H4C H 0.7836 0.4459 0.4619 0.122 Uiso 1 1 calc R U . . .
C10 C 0.7988(3) 0.9615(4) 0.7825(3) 0.1052(18) Uani 1 1 d . . . . .
H10A H 0.7188 0.9767 0.7705 0.158 Uiso 1 1 calc R U . . .
H10B H 0.8384 1.0564 0.7708 0.158 Uiso 1 1 calc R U . . .
H10C H 0.8140 0.9395 0.8337 0.158 Uiso 1 1 calc R U . . .
C3A C 0.6452(4) 0.1840(4) 0.5336(3) 0.0353(15) Uani 0.518(10) 1 d . . P A 1
H3AA H 0.6021 0.1806 0.4860 0.042 Uiso 0.518(10) 1 calc R U P A 1
H3AB H 0.6979 0.0952 0.5371 0.042 Uiso 0.518(10) 1 calc R U P A 1
C13 C 0.1243(4) 0.1852(7) 0.5201(3) 0.1159(17) Uani 1 1 d . . . . .
C16 C 0.0486(4) 0.0749(7) 0.5119(3) 0.0511(12) Uani 0.5 1 d . . P . .
C12 C 0.0880(6) 0.0716(10) 0.5700(4) 0.076(2) Uani 0.5 1 d . . P . .
C2A C 0.5660(4) 0.1706(5) 0.5927(4) 0.0308(16) Uani 0.496(13) 1 d . . P A 1
H2AA H 0.5579 0.0592 0.6053 0.037 Uiso 0.496(13) 1 calc R U P A 1
H2AB H 0.5990 0.2261 0.6359 0.037 Uiso 0.496(13) 1 calc R U P A 1
C15 C -0.0139(3) 0.0350(4) 0.43712(17) 0.0676(9) Uani 1 1 d . . . . .
C14 C 0.0595(8) 0.1410(9) 0.4453(5) 0.085(2) Uani 0.5 1 d . . P . .
C2 C 0.5482(6) 0.1446(6) 0.5516(5) 0.058(2) Uani 0.504(13) 1 d . . P A 2
H2A H 0.5471 0.1425 0.4989 0.069 Uiso 0.504(13) 1 calc R U P A 2
H2B H 0.5369 0.0360 0.5673 0.069 Uiso 0.504(13) 1 calc R U P A 2
C3 C 0.6643(6) 0.1953(6) 0.5825(4) 0.052(2) Uani 0.482(10) 1 d . . P A 2
H3A H 0.7160 0.1064 0.5798 0.062 Uiso 0.482(10) 1 calc R U P A 2
H3B H 0.6625 0.2216 0.6337 0.062 Uiso 0.482(10) 1 calc R U P A 2
H1A H 0.428(5) 0.235(8) 0.615(4) 0.062 Uiso 0.496(13) 1 d . U P A 1
H1B H 0.407(5) 0.179(8) 0.537(4) 0.062 Uiso 0.504(13) 1 d . U P A 2

loop_
_atom_site_aniso_label
_atom_site_aniso_U_11
_atom_site_aniso_U_22
_atom_site_aniso_U_33
_atom_site_aniso_U_23
_atom_site_aniso_U_13
_atom_site_aniso_U_12
Zn1 0.03034(16) 0.01812(15) 0.02107(15) 0.00049(8) -0.00234(10) 0.00381(8)
S1 0.0391(3) 0.0190(2) 0.0250(2) -0.00006(15) -0.00583(18) 0.00088(17)
O1 0.0381(7) 0.0186(6) 0.0227(6) 0.0037(5) -0.0026(5) -0.0016(5)
N3 0.0293(8) 0.0250(8) 0.0307(8) 0.0024(6) -0.0045(6) -0.0027(6)
N2 0.0295(8) 0.0204(7) 0.0301(8) 0.0015(6) -0.0025(6) -0.0019(6)
N1 0.0412(9) 0.0322(9) 0.0446(10) -0.0023(8) -0.0015(8) 0.0167(8)
C6 0.0266(8) 0.0200(8) 0.0239(8) -0.0016(6) 0.0004(6) 0.0025(7)
C8 0.0311(10) 0.0305(9) 0.0317(10) -0.0026(8) 0.0050(8) -0.0035(7)
C1 0.0592(13) 0.0206(9) 0.0287(10) 0.0062(8) -0.0043(9) -0.0067(9)
C9 0.0250(9) 0.0291(10) 0.0470(11) 0.0052(9) -0.0055(8) -0.0044(7)
C7 0.0471(12) 0.0273(10) 0.0423(11) 0.0115(9) -0.0066(9) -0.0045(9)
C11 0.0275(10) 0.0473(14) 0.095(2) 0.0182(14) 0.0008(12) -0.0016(10)
C5 0.0523(15) 0.104(3) 0.0511(15) -0.0178(16) -0.0131(12) 0.0467(17)
C4 0.098(2) 0.101(3) 0.0423(14) -0.0211(16) 0.0005(15) 0.063(2)
C10 0.066(2) 0.0381(16) 0.224(5) -0.047(2) 0.073(3) -0.0237(14)
C3A 0.051(3) 0.0202(18) 0.033(3) -0.0059(16) -0.0035(19) 0.0122(17)
C13 0.085(3) 0.125(4) 0.146(5) -0.005(4) 0.055(3) 0.010(3)
C16 0.035(2) 0.058(3) 0.063(3) -0.009(3) 0.018(2) 0.004(2)
C12 0.056(4) 0.087(5) 0.078(4) -0.048(4) -0.026(3) 0.039(4)
C2A 0.050(3) 0.0154(18) 0.025(3) 0.0045(18) -0.005(2) 0.0041(16)
C15 0.081(2) 0.081(2) 0.0427(15) 0.0078(14) 0.0170(15) 0.034(2)
C14 0.117(6) 0.061(4) 0.089(5) 0.001(4) 0.062(5) -0.003(4)
C2 0.101(5) 0.019(2) 0.048(5) 0.002(2) -0.018(3) 0.007(2)
C3 0.084(5) 0.026(2) 0.040(4) -0.001(2) -0.016(3) 0.024(2)

loop_
_atom_type_symbol
_atom_type_description
_atom_type_scat_dispersion_real
_atom_type_scat_dispersion_imag
_atom_type_scat_source
C C 0.0181 0.0091 'International Tables Vol C Tables 4.2.6.8 and 6.1.1.4'
H H 0.0000 0.0000 'International Tables Vol C Tables 4.2.6.8 and 6.1.1.4'
N N 0.0311 0.0180 'International Tables Vol C Tables 4.2.6.8 and 6.1.1.4'
O O 0.0492 0.0322 'International Tables Vol C Tables 4.2.6.8 and 6.1.1.4'
S S 0.3331 0.5567 'International Tables Vol C Tables 4.2.6.8 and 6.1.1.4'
Zn Zn -1.5491 0.6778 'International Tables Vol C Tables 4.2.6.8 and 6.1.1.4'

loop_
_geom_angle_atom_site_label_1
_geom_angle_atom_site_label_2
_geom_angle_atom_site_label_3
_geom_angle
_geom_angle_site_symmetry_1
_geom_angle_site_symmetry_3
_geom_angle_publ_flag
S1 Zn1 Zn1 130.262(17) . 3_666 ?
O1 Zn1 Zn1 42.62(4) 3_666 3_666 ?
O1 Zn1 Zn1 42.71(3) . 3_666 ?
O1 Zn1 S1 111.36(4) 3_666 . ?
O1 Zn1 S1 125.91(4) . . ?
O1 Zn1 O1 85.33(5) . 3_666 ?
O1 Zn1 N1 106.27(7) 3_666 . ?
O1 Zn1 N1 98.85(7) . . ?
N1 Zn1 Zn1 107.17(5) . 3_666 ?
N1 Zn1 S1 122.21(6) . . ?
C6 S1 Zn1 102.43(6) . . ?
Zn1 O1 Zn1 94.67(5) . 3_666 ?
C1 O1 Zn1 124.70(12) . 3_666 ?
C1 O1 Zn1 122.51(13) . . ?
C6 N3 C9 120.60(16) . . ?
C6 N2 C8 116.51(15) . . ?
C6 N2 C7 114.36(15) . . ?
C7 N2 C8 110.89(16) . . ?
C5 N1 Zn1 111.97(16) . . ?
C5 N1 C4 106.9(2) . . ?
C5 N1 C3A 121.2(3) . . ?
C5 N1 C3 93.8(3) . . ?
C4 N1 Zn1 109.39(15) . . ?
C4 N1 C3A 96.8(3) . . ?
C4 N1 C3 127.8(3) . . ?
C3A N1 Zn1 109.12(18) . . ?
C3 N1 Zn1 105.9(2) . . ?
N3 C6 S1 125.12(14) . . ?
N3 C6 N2 119.10(16) . . ?
N2 C6 S1 115.73(13) . . ?
N2 C8 H8A 109.5 . . ?
N2 C8 H8B 109.5 . . ?
N2 C8 H8C 109.5 . . ?
H8A C8 H8B 109.5 . . ?
H8A C8 H8C 109.5 . . ?
H8B C8 H8C 109.5 . . ?
O1 C1 C2A 112.9(2) . . ?
O1 C1 C2 112.8(3) . . ?
O1 C1 H1A 111(4) . . ?
O1 C1 H1B 112(4) . . ?
C2A C1 H1A 94(4) . . ?
C2 C1 H1B 88(4) . . ?
N3 C9 H9 108.7 . . ?
N3 C9 C11 109.49(18) . . ?
N3 C9 C10 109.2(2) . . ?
C11 C9 H9 108.7 . . ?
C10 C9 H9 108.7 . . ?
C10 C9 C11 111.9(3) . . ?
N2 C7 H7A 109.5 . . ?
N2 C7 H7B 109.5 . . ?
N2 C7 H7C 109.5 . . ?
H7A C7 H7B 109.5 . . ?
H7A C7 H7C 109.5 . . ?
H7B C7 H7C 109.5 . . ?
C9 C11 H11A 109.5 . . ?
C9 C11 H11B 109.5 . . ?
C9 C11 H11C 109.5 . . ?
H11A C11 H11B 109.5 . . ?
H11A C11 H11C 109.5 . . ?
H11B C11 H11C 109.5 . . ?
N1 C5 H5A 109.5 . . ?
N1 C5 H5B 109.5 . . ?
N1 C5 H5C 109.5 . . ?
H5A C5 H5B 109.5 . . ?
H5A C5 H5C 109.5 . . ?
H5B C5 H5C 109.5 . . ?
N1 C4 H4A 109.5 . . ?
N1 C4 H4B 109.5 . . ?
N1 C4 H4C 109.5 . . ?
H4A C4 H4B 109.5 . . ?
H4A C4 H4C 109.5 . . ?
H4B C4 H4C 109.5 . . ?
C9 C10 H10A 109.5 . . ?
C9 C10 H10B 109.5 . . ?
C9 C10 H10C 109.5 . . ?
H10A C10 H10B 109.5 . . ?
H10A C10 H10C 109.5 . . ?
H10B C10 H10C 109.5 . . ?
N1 C3A H3AA 109.9 . . ?
N1 C3A H3AB 109.9 . . ?
H3AA C3A H3AB 108.3 . . ?
C2A C3A N1 109.1(4) . . ?
C2A C3A H3AA 109.9 . . ?
C2A C3A H3AB 109.9 . . ?
C16 C13 C12 48.7(4) . . ?
C16 C13 C14 56.6(5) . . ?
C12 C13 C14 105.0(5) . . ?
C13 C16 C16 171.8(7) . 3_556 ?
C13 C16 C15 129.9(6) . 3_556 ?
C13 C16 C15 121.9(5) . . ?
C13 C16 C14 71.6(6) . . ?
C12 C16 C13 71.9(6) . . ?
C12 C16 C16 115.1(8) . 3_556 ?
C12 C16 C15 58.0(6) . 3_556 ?
C12 C16 C15 165.1(7) . . ?
C12 C16 C14 143.0(8) . . ?
C15 C16 C16 57.4(4) 3_556 3_556 ?
C15 C16 C16 50.7(3) . 3_556 ?
C15 C16 C15 108.0(4) 3_556 . ?
C14 C16 C16 100.9(6) . 3_556 ?
C14 C16 C15 50.4(4) . . ?
C14 C16 C15 158.0(6) . 3_556 ?
C16 C12 C13 59.4(6) . . ?
C16 C12 C15 72.5(5) . 3_556 ?
C15 C12 C13 131.9(6) 3_556 . ?
C1 C2A C3A 112.5(4) . . ?
C1 C2A H2AA 109.1 . . ?
C1 C2A H2AB 109.1 . . ?
C3A C2A H2AA 109.1 . . ?
C3A C2A H2AB 109.1 . . ?
H2AA C2A H2AB 107.8 . . ?
C16 C15 C16 72.0(4) 3_556 . ?
C12 C15 C16 121.3(5) 3_556 . ?
C12 C15 C16 49.5(4) 3_556 3_556 ?
C14 C15 C16 57.8(5) . . ?
C14 C15 C16 129.6(5) . 3_556 ?
C14 C15 C12 179.0(6) . 3_556 ?
C16 C14 C13 51.9(4) . . ?
C15 C14 C13 123.7(6) . . ?
C15 C14 C16 71.8(4) . . ?
C1 C2 H2A 107.7 . . ?
C1 C2 H2B 107.7 . . ?
C1 C2 C3 118.6(6) . . ?
H2A C2 H2B 107.1 . . ?
C3 C2 H2A 107.7 . . ?
C3 C2 H2B 107.7 . . ?
N1 C3 H3A 108.9 . . ?
N1 C3 H3B 108.9 . . ?
C2 C3 N1 113.5(4) . . ?
C2 C3 H3A 108.9 . . ?
C2 C3 H3B 108.9 . . ?
H3A C3 H3B 107.7 . . ?

loop_
_geom_bond_atom_site_label_1
_geom_bond_atom_site_label_2
_geom_bond_distance
_geom_bond_site_symmetry_2
_geom_bond_publ_flag
Zn1 Zn1 2.9086(4) 3_666 ?
Zn1 S1 2.2508(5) . ?
Zn1 O1 1.9760(13) . ?
Zn1 O1 1.9794(12) 3_666 ?
Zn1 N1 2.0791(17) . ?
S1 C6 1.7843(18) . ?
O1 Zn1 1.9795(12) 3_666 ?
O1 C1 1.420(2) . ?
N3 C6 1.273(2) . ?
N3 C9 1.461(2) . ?
N2 C6 1.408(2) . ?
N2 C8 1.466(3) . ?
N2 C7 1.465(3) . ?
N1 C5 1.455(3) . ?
N1 C4 1.475(3) . ?
N1 C3A 1.523(5) . ?
N1 C3 1.549(6) . ?
C8 H8A 0.9600 . ?
C8 H8B 0.9600 . ?
C8 H8C 0.9600 . ?
C1 C2A 1.512(5) . ?
C1 C2 1.476(7) . ?
C1 H1A 0.91(7) . ?
C1 H1B 0.90(7) . ?
C9 H9 0.9800 . ?
C9 C11 1.501(3) . ?
C9 C10 1.486(4) . ?
C7 H7A 0.9600 . ?
C7 H7B 0.9600 . ?
C7 H7C 0.9600 . ?
C11 H11A 0.9600 . ?
C11 H11B 0.9600 . ?
C11 H11C 0.9600 . ?
C5 H5A 0.9600 . ?
C5 H5B 0.9600 . ?
C5 H5C 0.9600 . ?
C4 H4A 0.9600 . ?
C4 H4B 0.9600 . ?
C4 H4C 0.9600 . ?
C10 H10A 0.9600 . ?
C10 H10B 0.9600 . ?
C10 H10C 0.9600 . ?
C3A H3AA 0.9700 . ?
C3A H3AB 0.9700 . ?
C3A C2A 1.515(7) . ?
C13 C16 1.287(8) . ?
C13 C12 1.422(11) . ?
C13 C14 1.553(11) . ?
C16 C16 1.731(11) 3_556 ?
C16 C12 1.123(9) . ?
C16 C15 1.408(7) 3_556 ?
C16 C15 1.533(7) . ?
C16 C14 1.366(9) . ?
C12 C15 1.251(9) 3_556 ?
C2A H2AA 0.9700 . ?
C2A H2AB 0.9700 . ?
C15 C16 1.408(7) 3_556 ?
C15 C12 1.251(9) 3_556 ?
C15 C14 1.242(9) . ?
C2 H2A 0.9700 . ?
C2 H2B 0.9700 . ?
C2 C3 1.496(11) . ?
C3 H3A 0.9700 . ?
C3 H3B 0.9700 . ?

loop_
_geom_torsion_atom_site_label_1
_geom_torsion_atom_site_label_2
_geom_torsion_atom_site_label_3
_geom_torsion_atom_site_label_4
_geom_torsion
_geom_torsion_site_symmetry_1
_geom_torsion_site_symmetry_2
_geom_torsion_site_symmetry_3
_geom_torsion_site_symmetry_4
_geom_torsion_publ_flag
Zn1 S1 C6 N3 141.04(15) . . . . ?
Zn1 S1 C6 N2 -36.47(13) . . . . ?
Zn1 O1 C1 C2A 117.0(3) 3_666 . . . ?
Zn1 O1 C1 C2A -7.0(4) . . . . ?
Zn1 O1 C1 C2 -40.5(4) . . . . ?
Zn1 O1 C1 C2 83.5(4) 3_666 . . . ?
Zn1 N1 C3A C2A -49.2(4) . . . . ?
Zn1 N1 C3 C2 60.0(5) . . . . ?
O1 C1 C2A C3A -55.2(5) . . . . ?
O1 C1 C2 C3 60.4(7) . . . . ?
N1 C3A C2A C1 90.7(5) . . . . ?
C6 N3 C9 C11 -136.7(2) . . . . ?
C6 N3 C9 C10 100.5(3) . . . . ?
C8 N2 C6 S1 -53.84(19) . . . . ?
C8 N2 C6 N3 128.49(19) . . . . ?
C1 C2 C3 N1 -76.7(8) . . . . ?
C9 N3 C6 S1 -2.1(3) . . . . ?
C9 N3 C6 N2 175.31(17) . . . . ?
C7 N2 C6 S1 174.60(14) . . . . ?
C7 N2 C6 N3 -3.1(2) . . . . ?
C5 N1 C3A C2A 83.1(4) . . . . ?
C5 N1 C3 C2 174.2(5) . . . . ?
C4 N1 C3A C2A -162.5(3) . . . . ?
C4 N1 C3 C2 -71.1(6) . . . . ?
C13 C16 C12 C15 179.4(4) . . . 3_556 ?
C13 C16 C15 C16 175.6(7) . . . 3_556 ?
C13 C16 C15 C12 -179.4(5) . . . 3_556 ?
C13 C16 C15 C14 0.2(6) . . . . ?
C13 C16 C14 C15 -179.8(5) . . . . ?
C16 C13 C12 C15 -0.8(6) . . . 3_556 ?
C16 C13 C14 C15 0.2(6) . . . . ?
C16 C16 C12 C13 175.3(6) 3_556 . . . ?
C16 C16 C12 C15 -5.3(5) 3_556 . . 3_556 ?
C16 C16 C15 C12 5.0(5) 3_556 . . 3_556 ?
C16 C16 C15 C14 -175.4(6) 3_556 . . . ?
C16 C16 C14 C13 -176.5(6) 3_556 . . . ?
C16 C16 C14 C15 3.6(5) 3_556 . . . ?
C16 C15 C14 C13 -5.8(10) 3_556 . . . ?
C16 C15 C14 C13 -0.1(5) . . . . ?
C16 C15 C14 C16 -5.7(7) 3_556 . . . ?
C12 C13 C16 C15 0.7(5) . . . 3_556 ?
C12 C13 C16 C15 -173.8(6) . . . . ?
C12 C13 C16 C14 -173.7(6) . . . . ?
C12 C13 C14 C16 4.9(5) . . . . ?
C12 C13 C14 C15 5.1(8) . . . . ?
C12 C16 C15 C16 18.9(19) . . . 3_556 ?
C12 C16 C15 C12 24(2) . . . 3_556 ?
C12 C16 C15 C14 -156(2) . . . . ?
C12 C16 C14 C13 -10.0(9) . . . . ?
C12 C16 C14 C15 170.2(9) . . . . ?
C15 C16 C12 C13 159(2) . . . . ?
C15 C16 C12 C13 -179.4(4) 3_556 . . . ?
C15 C16 C12 C15 -21(2) . . . 3_556 ?
C15 C16 C15 C16 -0.001(0) 3_556 . . 3_556 ?
C15 C16 C15 C12 5.0(5) 3_556 . . 3_556 ?
C15 C16 C15 C14 -175.4(6) 3_556 . . . ?
C15 C16 C14 C13 -168.4(15) 3_556 . . . ?
C15 C16 C14 C13 179.8(5) . . . . ?
C15 C16 C14 C15 11.8(16) 3_556 . . . ?
C14 C13 C16 C12 173.7(6) . . . . ?
C14 C13 C16 C15 -0.1(5) . . . . ?
C14 C13 C16 C15 174.4(7) . . . 3_556 ?
C14 C13 C12 C16 -5.4(5) . . . . ?
C14 C13 C12 C15 -6.2(8) . . . 3_556 ?
C14 C16 C12 C13 10.0(9) . . . . ?
C14 C16 C12 C15 -170.6(10) . . . 3_556 ?
C14 C16 C15 C16 175.4(6) . . . 3_556 ?
C14 C16 C15 C12 -179.6(6) . . . 3_556 ?
